data_2233017
loop_
_publ_author_name
'Xu, Jing'
'Gao, Shan'
'Ng, Seik Weng'

_publ_section_title
;
 2-[(Pyridin-3-ylamino)methyl]phenol
;
_journal_coeditor_code XU5384
_journal_issue 12
_journal_name_full 'Acta Crystallographica Section E'
_journal_page_first o3259
_journal_paper_doi 10.1107/S160053681104685X
_journal_volume 67
_journal_year 2011
_chemical_formula_iupac 'C12 H12 N2 O'
_chemical_formula_moiety 'C12 H12 N2 O'
_chemical_formula_sum 'C12 H12 N2 O'
_chemical_formula_weight 200.24
_chemical_name_systematic
;
2-[(Pyridin-3-ylamino)methyl]phenol
;
_space_group_IT_number 14
_symmetry_cell_setting monoclinic
_symmetry_space_group_name_Hall '-P 2ybc'
_symmetry_space_group_name_H-M 'P 1 21/c 1'
_atom_sites_solution_hydrogens geom
_atom_sites_solution_primary direct
_atom_sites_solution_secondary difmap
_audit_creation_method SHELXL-97
_cell_angle_alpha 90.00
_cell_angle_beta 90.519(6)
_cell_angle_gamma 90.00
_cell_formula_units_Z 4
_cell_length_a 5.8386(11)
_cell_length_b 13.399(3)
_cell_length_c 13.169(3)
_cell_measurement_reflns_used 5377
_cell_measurement_temperature 293(2)
_cell_measurement_theta_max 27.48
_cell_measurement_theta_min 3.04
_cell_volume 1030.2(4)
_computing_cell_refinement 'RAPID-AUTO (Rigaku, 1998)'
_computing_data_collection 'RAPID-AUTO (Rigaku, 1998)'
_computing_data_reduction 'CrystalClear (Rigaku/MSC, 2002)'
_computing_molecular_graphics 'X-SEED (Barbour, 2001)'
_computing_publication_material 'publCIF (Westrip, 2010)'
_computing_structure_refinement 'SHELXL97 (Sheldrick, 2008)'
_computing_structure_solution 'SHELXS97 (Sheldrick, 2008)'
_diffrn_ambient_temperature 293(2)
_diffrn_measured_fraction_theta_full 0.996
_diffrn_measured_fraction_theta_max 0.996
_diffrn_measurement_device_type 'Rigaku R-AXIS RAPID IP'
_diffrn_measurement_method '\w scan'
_diffrn_radiation_monochromator graphite
_diffrn_radiation_source 'fine-focus sealed tube'
_diffrn_radiation_type MoK\a
_diffrn_radiation_wavelength 0.71073
_diffrn_reflns_av_R_equivalents 0.0423
_diffrn_reflns_av_sigmaI/netI 0.0359
_diffrn_reflns_limit_h_max 7
_diffrn_reflns_limit_h_min -7
_diffrn_reflns_limit_k_max 17
_diffrn_reflns_limit_k_min -17
_diffrn_reflns_limit_l_max 16
_diffrn_reflns_limit_l_min -17
_diffrn_reflns_number 9845
_diffrn_reflns_theta_full 27.48
_diffrn_reflns_theta_max 27.48
_diffrn_reflns_theta_min 3.04
_diffrn_standards_decay_% 0
_diffrn_standards_interval_count 0
_diffrn_standards_interval_time 0
_diffrn_standards_number 0
_exptl_absorpt_coefficient_mu 0.084
_exptl_absorpt_correction_T_max 0.9900
_exptl_absorpt_correction_T_min 0.9825
_exptl_absorpt_correction_type multi-scan
_exptl_absorpt_process_details '(ABSCOR; Higashi, 1995)'
_exptl_crystal_colour colorless
_exptl_crystal_density_diffrn 1.291
_exptl_crystal_density_method 'not measured'
_exptl_crystal_description prism
_exptl_crystal_F_000 424
_exptl_crystal_size_max 0.21
_exptl_crystal_size_mid 0.12
_exptl_crystal_size_min 0.12
_refine_diff_density_max 0.259
_refine_diff_density_min -0.183
_refine_ls_extinction_method none
_refine_ls_goodness_of_fit_ref 1.075
_refine_ls_hydrogen_treatment mixed
_refine_ls_matrix_type full
_refine_ls_number_parameters 144
_refine_ls_number_reflns 2358
_refine_ls_number_restraints 2
_refine_ls_restrained_S_all 1.076
_refine_ls_R_factor_all 0.0558
_refine_ls_R_factor_gt 0.0466
_refine_ls_shift/su_max 0.001
_refine_ls_shift/su_mean 0.001
_refine_ls_structure_factor_coef Fsqd
_refine_ls_weighting_details 'calc w=1/[\s^2^(Fo^2^)+(0.0752P)^2^+0.0952P] where P=(Fo^2^+2Fc^2^)/3'
_refine_ls_weighting_scheme calc
_refine_ls_wR_factor_gt 0.1287
_refine_ls_wR_factor_ref 0.1371
_reflns_number_gt 1879
_reflns_number_total 2358
_reflns_threshold_expression I>2\s(I)
_cod_data_source_file xu5384.cif
_cod_data_source_block I
_cod_original_cell_volume 1030.1(4)
_cod_original_sg_symbol_H-M 'P 21/c'
_cod_database_code 2233017
_cod_database_fobs_code 2233017

loop_
_symmetry_equiv_pos_as_xyz
'x, y, z'
'-x, y+1/2, -z+1/2'
'-x, -y, -z'
'x, -y-1/2, z-1/2'

loop_
_atom_site_type_symbol
_atom_site_label
_atom_site_fract_x
_atom_site_fract_y
_atom_site_fract_z
_atom_site_U_iso_or_equiv
_atom_site_adp_type
_atom_site_calc_flag
_atom_site_refinement_flags
_atom_site_occupancy
_atom_site_symmetry_multiplicity
O O1 1.17862(17) 0.30493(7) 0.38420(7) 0.0517(3) Uani d D 1 1
H H1O 1.249(3) 0.2486(9) 0.3790(12) 0.073(5) Uiso d D 1 1
N N1 0.6391(2) 0.42170(9) 0.32008(9) 0.0512(3) Uani d D 1 1
H H1N 0.534(2) 0.3813(10) 0.3444(11) 0.059(4) Uiso d D 1 1
N N2 0.61025(18) 0.63154(8) 0.14353(8) 0.0493(3) Uani d . 1 1
C C1 1.0374(2) 0.30367(9) 0.46539(9) 0.0396(3) Uani d . 1 1
C C2 1.0673(2) 0.23629(11) 0.54458(10) 0.0499(3) Uani d . 1 1
H H2 1.1882 0.1911 0.5429 0.060 Uiso calc R 1 1
C C3 0.9202(3) 0.23577(13) 0.62516(10) 0.0591(4) Uani d . 1 1
H H3 0.9407 0.1897 0.6773 0.071 Uiso calc R 1 1
C C4 0.7428(3) 0.30289(14) 0.62928(11) 0.0669(5) Uani d . 1 1
H H4 0.6418 0.3022 0.6835 0.080 Uiso calc R 1 1
C C5 0.7166(3) 0.37110(12) 0.55208(11) 0.0597(4) Uani d . 1 1
H H5 0.5982 0.4173 0.5557 0.072 Uiso calc R 1 1
C C6 0.8605(2) 0.37334(9) 0.46929(9) 0.0431(3) Uani d . 1 1
C C7 0.8270(2) 0.44915(10) 0.38681(11) 0.0484(3) Uani d . 1 1
H H7A 0.7961 0.5138 0.4169 0.058 Uiso calc R 1 1
H H7B 0.9664 0.4547 0.3477 0.058 Uiso calc R 1 1
C C8 0.5640(2) 0.48446(9) 0.24474(9) 0.0416(3) Uani d . 1 1
C C9 0.6833(2) 0.57012(10) 0.21638(10) 0.0449(3) Uani d . 1 1
H H9 0.8200 0.5850 0.2499 0.054 Uiso calc R 1 1
C C10 0.4163(2) 0.61131(11) 0.09441(11) 0.0545(4) Uani d . 1 1
H H10 0.3659 0.6543 0.0434 0.065 Uiso calc R 1 1
C C11 0.2877(2) 0.52808(12) 0.11717(11) 0.0586(4) Uani d . 1 1
H H11 0.1522 0.5152 0.0819 0.070 Uiso calc R 1 1
C C12 0.3611(2) 0.46471(11) 0.19197(10) 0.0528(4) Uani d . 1 1
H H12 0.2755 0.4083 0.2077 0.063 Uiso calc R 1 1

loop_
_atom_site_aniso_label
_atom_site_aniso_U_11
_atom_site_aniso_U_22
_atom_site_aniso_U_33
_atom_site_aniso_U_12
_atom_site_aniso_U_13
_atom_site_aniso_U_23
O1 0.0596(6) 0.0440(5) 0.0517(6) 0.0094(4) 0.0165(5) 0.0042(4)
N1 0.0588(7) 0.0428(6) 0.0519(6) -0.0104(5) -0.0083(5) 0.0094(5)
N2 0.0515(6) 0.0442(6) 0.0522(6) -0.0019(5) 0.0093(5) 0.0090(5)
C1 0.0424(6) 0.0385(6) 0.0380(6) 0.0015(5) 0.0016(5) -0.0046(5)
C2 0.0494(7) 0.0527(8) 0.0476(7) 0.0131(6) 0.0022(6) 0.0037(6)
C3 0.0645(9) 0.0721(10) 0.0408(7) 0.0146(7) 0.0030(6) 0.0107(6)
C4 0.0663(9) 0.0880(12) 0.0467(8) 0.0213(8) 0.0168(7) 0.0033(7)
C5 0.0570(8) 0.0670(10) 0.0551(8) 0.0241(7) 0.0097(7) -0.0013(7)
C6 0.0448(6) 0.0413(7) 0.0432(6) 0.0053(5) -0.0032(5) -0.0040(5)
C7 0.0465(7) 0.0396(7) 0.0589(8) 0.0025(5) -0.0045(6) 0.0019(6)
C8 0.0473(6) 0.0377(6) 0.0400(6) -0.0011(5) 0.0038(5) -0.0009(5)
C9 0.0403(6) 0.0434(7) 0.0511(7) -0.0022(5) 0.0045(5) 0.0029(5)
C10 0.0592(8) 0.0578(8) 0.0465(7) 0.0034(6) 0.0008(6) 0.0120(6)
C11 0.0558(8) 0.0701(10) 0.0498(8) -0.0095(7) -0.0094(6) 0.0057(7)
C12 0.0584(8) 0.0518(8) 0.0481(7) -0.0169(6) -0.0026(6) 0.0037(6)

loop_
_atom_type_symbol
_atom_type_description
_atom_type_scat_dispersion_real
_atom_type_scat_dispersion_imag
_atom_type_scat_source
C C 0.0033 0.0016 'International Tables Vol C Tables 4.2.6.8 and 6.1.1.4'
H H 0.0000 0.0000 'International Tables Vol C Tables 4.2.6.8 and 6.1.1.4'
N N 0.0061 0.0033 'International Tables Vol C Tables 4.2.6.8 and 6.1.1.4'
O O 0.0106 0.0060 'International Tables Vol C Tables 4.2.6.8 and 6.1.1.4'

loop_
_geom_angle_atom_site_label_1
_geom_angle_atom_site_label_2
_geom_angle_atom_site_label_3
_geom_angle
C1 O1 H1O 110.3(12)
C8 N1 C7 121.31(11)
C8 N1 H1N 114.9(10)
C7 N1 H1N 117.6(10)
C10 N2 C9 119.43(11)
O1 C1 C2 121.78(11)
O1 C1 C6 118.47(11)
C2 C1 C6 119.73(12)
C3 C2 C1 120.58(12)
C3 C2 H2 119.7
C1 C2 H2 119.7
C2 C3 C4 120.35(13)
C2 C3 H3 119.8
C4 C3 H3 119.8
C3 C4 C5 119.01(14)
C3 C4 H4 120.5
C5 C4 H4 120.5
C4 C5 C6 122.24(13)
C4 C5 H5 118.9
C6 C5 H5 118.9
C5 C6 C1 118.05(12)
C5 C6 C7 120.66(11)
C1 C6 C7 121.29(12)
N1 C7 C6 111.17(11)
N1 C7 H7A 109.4
C6 C7 H7A 109.4
N1 C7 H7B 109.4
C6 C7 H7B 109.4
H7A C7 H7B 108.0
N1 C8 C12 120.65(11)
N1 C8 C9 122.81(11)
C12 C8 C9 116.54(12)
N2 C9 C8 122.96(12)
N2 C9 H9 118.5
C8 C9 H9 118.5
N2 C10 C11 121.55(12)
N2 C10 H10 119.2
C11 C10 H10 119.2
C12 C11 C10 119.44(13)
C12 C11 H11 120.3
C10 C11 H11 120.3
C11 C12 C8 120.07(12)
C11 C12 H12 120.0
C8 C12 H12 120.0

loop_
_geom_bond_atom_site_label_1
_geom_bond_atom_site_label_2
_geom_bond_distance
O1 C1 1.3562(15)
O1 H1O 0.860(10)
N1 C8 1.3695(16)
N1 C7 1.4472(17)
N1 H1N 0.880(10)
N2 C10 1.3269(18)
N2 C9 1.3312(16)
C1 C2 1.3892(18)
C1 C6 1.3933(17)
C2 C3 1.371(2)
C2 H2 0.9300
C3 C4 1.373(2)
C3 H3 0.9300
C4 C5 1.374(2)
C4 H4 0.9300
C5 C6 1.383(2)
C5 H5 0.9300
C6 C7 1.4986(17)
C7 H7A 0.9700
C7 H7B 0.9700
C8 C12 1.3936(18)
C8 C9 1.3953(18)
C9 H9 0.9300
C10 C11 1.379(2)
C10 H10 0.9300
C11 C12 1.366(2)
C11 H11 0.9300
C12 H12 0.9300

loop_
_geom_hbond_atom_site_label_D
_geom_hbond_atom_site_label_H
_geom_hbond_atom_site_label_A
_geom_hbond_site_symmetry_A
_geom_hbond_distance_DH
_geom_hbond_distance_HA
_geom_hbond_distance_DA
_geom_hbond_angle_DHA
O1 H1o N2 2_745 0.862(14) 1.797(14) 2.6568(16) 175.0(16)
N1 H1n O1 1_455 0.881(13) 2.376(12) 3.2296(17) 163.2(12)

loop_
_geom_torsion_atom_site_label_1
_geom_torsion_atom_site_label_2
_geom_torsion_atom_site_label_3
_geom_torsion_atom_site_label_4
_geom_torsion
O1 C1 C2 C3 -179.14(13)
C6 C1 C2 C3 1.9(2)
C1 C2 C3 C4 -0.9(2)
C2 C3 C4 C5 -0.7(3)
C3 C4 C5 C6 1.2(3)
C4 C5 C6 C1 -0.2(2)
C4 C5 C6 C7 -179.76(14)
O1 C1 C6 C5 179.63(12)
C2 C1 C6 C5 -1.41(19)
O1 C1 C6 C7 -0.77(17)
C2 C1 C6 C7 178.19(11)
C8 N1 C7 C6 174.01(12)
C5 C6 C7 N1 -77.50(16)
C1 C6 C7 N1 102.91(14)
C7 N1 C8 C12 -169.54(13)
C7 N1 C8 C9 10.6(2)
C10 N2 C9 C8 -0.4(2)
N1 C8 C9 N2 -179.66(12)
C12 C8 C9 N2 0.5(2)
C9 N2 C10 C11 0.2(2)
N2 C10 C11 C12 0.0(2)
C10 C11 C12 C8 0.1(2)
N1 C8 C12 C11 179.81(14)
C9 C8 C12 C11 -0.3(2)

loop_
_cod_related_entry_id
_cod_related_entry_database
_cod_related_entry_code
1 ChemSpider 746041
